data_7707272
loop_
_publ_author_name
'Jha, Vikesh Kumar'
'Das, Sanghamitra'
'Subramaniyan, Vasudevan'
'Guchhait, Tapas'
'Dakua, Kishan Kumar'
'Mishra, Sabyashachi'
'Mani, Ganesan'

_publ_section_title
;
 Synthesis, structural characterization, and bonding analysis of
 two-coordinate copper(I) and silver(I) complexes of pyrrole-based
 bis(phosphinimine): new metal-pyrrole ring \p-interactions.
;
_journal_issue 23
_journal_name_full 'Dalton transactions (Cambridge, England : 2003)'
_journal_page_first 8036
_journal_page_last 8044
_journal_paper_doi 10.1039/d1dt01091c
_journal_volume 50
_journal_year 2021
_chemical_formula_moiety 'C36 H45 Cu N3 P2 Si2, Cl2 Cu'
_chemical_formula_sum 'C36 H45 Cl2 Cu2 N3 P2 Si2'
_chemical_formula_weight 835.85
_space_group_crystal_system triclinic
_space_group_IT_number 2
_space_group_name_Hall '-P 1'
_space_group_name_H-M_alt 'P -1'
_atom_sites_solution_hydrogens mixed
_atom_sites_solution_primary dual
_audit_creation_date 2021-03-17
_audit_creation_method
;
Olex2 1.3-alpha
(compiled 2020.11.12 svn.r5f609507 for OlexSys, GUI svn.r6272)
;
_audit_update_record
;
2021-03-31 deposited with the CCDC.	2021-04-29 downloaded from the CCDC.
;
_cell_angle_alpha 63.551(2)
_cell_angle_beta 76.619(2)
_cell_angle_gamma 83.611(2)
_cell_formula_units_Z 2
_cell_length_a 12.3861(10)
_cell_length_b 12.8347(11)
_cell_length_c 13.8430(12)
_cell_measurement_reflns_used 22589
_cell_measurement_temperature 100.15
_cell_measurement_theta_max 25
_cell_measurement_theta_min 1.5
_cell_volume 1916.7(3)
_computing_molecular_graphics 'Olex2 1.3-alpha (Dolomanov et al., 2009)'
_computing_publication_material 'Olex2 1.3-alpha (Dolomanov et al., 2009)'
_computing_structure_refinement 'SHELXL 2018/3 (Sheldrick, 2015)'
_computing_structure_solution 'SHELXT  (Sheldrick, 2015)'
_diffrn_ambient_temperature 100.15
_diffrn_measured_fraction_theta_full 0.988
_diffrn_measured_fraction_theta_max 0.988
_diffrn_measurement_device_type 'Bruker-APEX II'
_diffrn_radiation_type MoK\a
_diffrn_radiation_wavelength 0.71073
_diffrn_reflns_av_R_equivalents 0.0350
_diffrn_reflns_av_unetI/netI 0.0361
_diffrn_reflns_Laue_measured_fraction_full 0.988
_diffrn_reflns_Laue_measured_fraction_max 0.988
_diffrn_reflns_limit_h_max 14
_diffrn_reflns_limit_h_min -12
_diffrn_reflns_limit_k_max 15
_diffrn_reflns_limit_k_min -15
_diffrn_reflns_limit_l_max 16
_diffrn_reflns_limit_l_min -16
_diffrn_reflns_number 22589
_diffrn_reflns_point_group_measured_fraction_full 0.988
_diffrn_reflns_point_group_measured_fraction_max 0.988
_diffrn_reflns_theta_full 24.945
_diffrn_reflns_theta_max 24.945
_diffrn_reflns_theta_min 1.678
_exptl_absorpt_coefficient_mu 1.425
_exptl_absorpt_correction_T_max 1.000
_exptl_absorpt_correction_T_min 0.902
_exptl_absorpt_correction_type multi-scan
_exptl_absorpt_process_details SADABS
_exptl_crystal_colour colourless
_exptl_crystal_colour_primary colourless
_exptl_crystal_density_diffrn 1.448
_exptl_crystal_description block
_exptl_crystal_F_000 864
_exptl_crystal_size_max 0.3
_exptl_crystal_size_mid 0.176
_exptl_crystal_size_min 0.114
_refine_diff_density_max 1.580
_refine_diff_density_min -0.815
_refine_diff_density_rms 0.087
_refine_ls_extinction_method none
_refine_ls_goodness_of_fit_ref 1.037
_refine_ls_hydrogen_treatment mixed
_refine_ls_matrix_type full
_refine_ls_number_parameters 432
_refine_ls_number_reflns 6647
_refine_ls_number_restraints 64
_refine_ls_restrained_S_all 1.036
_refine_ls_R_factor_all 0.0516
_refine_ls_R_factor_gt 0.0423
_refine_ls_shift/su_max 0.001
_refine_ls_shift/su_mean 0.000
_refine_ls_structure_factor_coef Fsqd
_refine_ls_weighting_details 'w=1/[\s^2^(Fo^2^)+(0.0617P)^2^+2.9746P] where P=(Fo^2^+2Fc^2^)/3'
_refine_ls_weighting_scheme calc
_refine_ls_wR_factor_gt 0.1114
_refine_ls_wR_factor_ref 0.1175
_reflns_Friedel_coverage 0.000
_reflns_number_gt 5586
_reflns_number_total 6647
_reflns_threshold_expression 'I > 2\s(I)'
_cod_data_source_file d1dt01091c2.cif
_cod_data_source_block Cu_CuCl2
_cod_depositor_comments 'Adding full bibliography for 7707271--7707274.cif.'
_cod_database_code 7707272
_shelx_shelxl_version_number 2018/3
_shelx_space_group_comment
;
The symmetry employed for this shelxl refinement is uniquely defined
by the following loop, which should always be used as a source of
symmetry information in preference to the above space-group names.
They are only intended as comments.
;
_shelx_estimated_absorpt_t_max 0.854
_shelx_estimated_absorpt_t_min 0.674
_olex2_refinement_description
;
1. Restrained distances
 N3-Si2A \\sim N3-Si2B
 with sigma of 0.02
 C35A-Si2A \\sim C35B-Si2B
 with sigma of 0.02
 Si2A-C34A \\sim Si2B-C34B
 with sigma of 0.02
 Si2A-C36A \\sim Si2B-C36B
 with sigma of 0.02
 C34A-C36A \\sim C34B-C36B
 with sigma of 0.04
 N3-C35A \\sim N3-C35B
 with sigma of 0.04
 N3-C34A \\sim N3-C34B
 with sigma of 0.04
 N3-C36A \\sim N3-C36B
 with sigma of 0.04
 C35A-C34A \\sim C35B-C34B
 with sigma of 0.04
 C35A-C36A \\sim C35B-C36B
 with sigma of 0.04
2. Uiso/Uaniso restraints and constraints
Uanis(C35A) = Uanis(C35B) = Uanis(Si2A) = Uanis(Si2B) = Uanis(C36B) =
Uanis(C36A) = Uanis(C34B) = Uanis(C34A)
3. Rigid body (RIGU) restrains
 Si2B, Si2A, C35A, C35B, C34A, C34B, C36A, C36B, N3
 with sigma for 1-2 distances of 0.004 and sigma for 1-3 distances of 0.004
4. Others
 Sof(C35B)=Sof(H35D)=Sof(H35E)=Sof(H35F)=Sof(Si2B)=Sof(C34B)=Sof(H34D)=
 Sof(H34E)=Sof(H34F)=Sof(C36B)=Sof(H36D)=Sof(H36E)=Sof(H36F)=1-FVAR(1)
 Sof(C35A)=Sof(H35A)=Sof(H35B)=Sof(H35C)=Sof(Si2A)=Sof(C34A)=Sof(H34A)=
 Sof(H34B)=Sof(H34C)=Sof(C36A)=Sof(H36A)=Sof(H36B)=Sof(H36C)=FVAR(1)
5.a Secondary CH2 refined with riding coordinates:
 C16(H16A,H16B), C21(H21A,H21B)
5.b Aromatic/amide H refined with riding coordinates:
 C5(H5), C6(H6), C7(H7), C8(H8), C9(H9), C11(H11), C12(H12), C13(H13),
 C14(H14), C15(H15), C18(H18), C19(H19), C23(H23), C24(H24), C25(H25), C26(H26),
  C27(H27), C29(H29), C30(H30), C31(H31), C32(H32), C33(H33)
5.c Idealised Me refined as rotating group:
 C1(H1A,H1B,H1C), C2(H2A,H2B,H2C), C3(H3A,H3B,H3C), C35A(H35A,H35B,H35C),
 C34A(H34A,H34B,H34C), C36A(H36A,H36B,H36C), C35B(H35D,H35E,H35F), C34B(H34D,
 H34E,H34F), C36B(H36D,H36E,H36F)
;
_olex2_submission_special_instructions 'No special instructions were received'

loop_
_space_group_symop_operation_xyz
'x, y, z'
'-x, -y, -z'

loop_
_atom_site_label
_atom_site_type_symbol
_atom_site_fract_x
_atom_site_fract_y
_atom_site_fract_z
_atom_site_U_iso_or_equiv
_atom_site_adp_type
_atom_site_occupancy
_atom_site_site_symmetry_order
_atom_site_calc_flag
_atom_site_refinement_flags_posn
_atom_site_refinement_flags_adp
_atom_site_refinement_flags_occupancy
_atom_site_disorder_assembly
_atom_site_disorder_group
C1 C 0.4942(4) 0.4473(4) 0.3225(4) 0.0450(11) Uani 1 1 d . . . . .
H1A H 0.526286 0.409360 0.388541 0.067 Uiso 1 1 calc R U . . .
H1B H 0.515386 0.529429 0.283265 0.067 Uiso 1 1 calc R U . . .
H1C H 0.521886 0.408805 0.274140 0.067 Uiso 1 1 calc R U . . .
C2 C 0.2793(5) 0.5277(4) 0.2399(4) 0.0557(14) Uani 1 1 d . . . . .
H2A H 0.311498 0.504170 0.180847 0.084 Uiso 1 1 calc R U . . .
H2B H 0.295637 0.609762 0.214781 0.084 Uiso 1 1 calc R U . . .
H2C H 0.198700 0.517026 0.259144 0.084 Uiso 1 1 calc R U . . .
C3 C 0.2904(4) 0.4994(4) 0.4644(4) 0.0371(10) Uani 1 1 d . . . . .
H3A H 0.212274 0.479621 0.498383 0.056 Uiso 1 1 calc R U . . .
H3B H 0.298160 0.584160 0.426346 0.056 Uiso 1 1 calc R U . . .
H3C H 0.334841 0.467252 0.521668 0.056 Uiso 1 1 calc R U . . .
C4 C 0.2853(3) 0.2727(3) 0.2334(3) 0.0207(7) Uani 1 1 d . . . . .
C5 C 0.3987(3) 0.2827(3) 0.1901(3) 0.0269(8) Uani 1 1 d . . . . .
H5 H 0.449726 0.257098 0.238127 0.032 Uiso 1 1 calc R U . . .
C6 C 0.4375(3) 0.3303(4) 0.0767(3) 0.0334(9) Uani 1 1 d . . . . .
H6 H 0.515087 0.336792 0.047164 0.040 Uiso 1 1 calc R U . . .
C7 C 0.3630(3) 0.3681(3) 0.0068(3) 0.0327(9) Uani 1 1 d . . . . .
H7 H 0.389567 0.403408 -0.070749 0.039 Uiso 1 1 calc R U . . .
C8 C 0.2515(3) 0.3549(3) 0.0488(3) 0.0283(8) Uani 1 1 d . . . . .
H8 H 0.201092 0.378996 0.000335 0.034 Uiso 1 1 calc R U . . .
C9 C 0.2115(3) 0.3065(3) 0.1622(3) 0.0255(8) Uani 1 1 d . . . . .
H9 H 0.133958 0.296438 0.191071 0.031 Uiso 1 1 calc R U . . .
C10 C 0.2584(3) 0.0702(3) 0.4462(3) 0.0203(7) Uani 1 1 d . . . . .
C11 C 0.1979(3) -0.0018(3) 0.4280(3) 0.0261(8) Uani 1 1 d . . . . .
H11 H 0.144346 0.030788 0.382955 0.031 Uiso 1 1 calc R U . . .
C12 C 0.2156(3) -0.1211(3) 0.4755(3) 0.0303(9) Uani 1 1 d . . . . .
H12 H 0.175175 -0.170316 0.462098 0.036 Uiso 1 1 calc R U . . .
C13 C 0.2922(3) -0.1680(3) 0.5426(3) 0.0298(9) Uani 1 1 d . . . . .
H13 H 0.303012 -0.249921 0.576697 0.036 Uiso 1 1 calc R U . . .
C14 C 0.3529(3) -0.0975(3) 0.5605(3) 0.0310(9) Uani 1 1 d . . . . .
H14 H 0.405676 -0.130718 0.606386 0.037 Uiso 1 1 calc R U . . .
C15 C 0.3373(3) 0.0223(3) 0.5116(3) 0.0262(8) Uani 1 1 d . . . . .
H15 H 0.380243 0.071327 0.522735 0.031 Uiso 1 1 calc R U . . .
C16 C 0.0866(3) 0.2494(3) 0.4010(3) 0.0230(8) Uani 1 1 d . . . . .
H16A H 0.068108 0.323086 0.340712 0.028 Uiso 1 1 calc R U . . .
H16B H 0.050305 0.184963 0.400187 0.028 Uiso 1 1 calc R U . . .
C17 C 0.0446(3) 0.2545(3) 0.5091(3) 0.0195(7) Uani 1 1 d . . . . .
C18 C 0.0018(3) 0.3462(3) 0.5307(3) 0.0247(8) Uani 1 1 d . . . . .
H18 H -0.017837 0.420313 0.478611 0.030 Uiso 1 1 calc R U . . .
C19 C -0.0081(3) 0.3107(3) 0.6453(3) 0.0265(8) Uani 1 1 d . . . . .
H19 H -0.035642 0.356792 0.683785 0.032 Uiso 1 1 calc R U . . .
C20 C 0.0292(3) 0.1985(3) 0.6901(3) 0.0205(7) Uani 1 1 d . . . . .
C21 C 0.0495(3) 0.1192(3) 0.8033(3) 0.0228(8) Uani 1 1 d . . . . .
H21A H 0.059624 0.038429 0.811084 0.027 Uiso 1 1 calc R U . . .
H21B H -0.016194 0.121001 0.859119 0.027 Uiso 1 1 calc R U . . .
C22 C 0.1890(3) 0.0503(3) 0.9613(3) 0.0211(7) Uani 1 1 d . . . . .
C23 C 0.2160(3) -0.0606(3) 0.9679(3) 0.0245(8) Uani 1 1 d . . . . .
H23 H 0.217453 -0.075249 0.906109 0.029 Uiso 1 1 calc R U . . .
C24 C 0.2406(3) -0.1493(3) 1.0632(3) 0.0277(8) Uani 1 1 d . . . . .
H24 H 0.259224 -0.224745 1.067092 0.033 Uiso 1 1 calc R U . . .
C25 C 0.2379(3) -0.1274(3) 1.1537(3) 0.0313(9) Uani 1 1 d . . . . .
H25 H 0.255079 -0.188024 1.219552 0.038 Uiso 1 1 calc R U . . .
C26 C 0.2102(3) -0.0176(3) 1.1482(3) 0.0299(9) Uani 1 1 d . . . . .
H26 H 0.208223 -0.003460 1.210332 0.036 Uiso 1 1 calc R U . . .
C27 C 0.1855(3) 0.0717(3) 1.0525(3) 0.0235(8) Uani 1 1 d . . . . .
H27 H 0.166309 0.146919 1.048870 0.028 Uiso 1 1 calc R U . . .
C28 C 0.1301(3) 0.2962(3) 0.8404(3) 0.0206(7) Uani 1 1 d . . . . .
C29 C 0.0290(3) 0.3065(3) 0.9061(3) 0.0267(8) Uani 1 1 d . . . . .
H29 H -0.016624 0.240175 0.950252 0.032 Uiso 1 1 calc R U . . .
C30 C -0.0052(3) 0.4122(3) 0.9074(3) 0.0304(9) Uani 1 1 d . . . . .
H30 H -0.074759 0.419168 0.950893 0.036 Uiso 1 1 calc R U . . .
C31 C 0.0635(3) 0.5086(3) 0.8443(3) 0.0317(9) Uani 1 1 d . . . . .
H31 H 0.040803 0.581442 0.845000 0.038 Uiso 1 1 calc R U . . .
C32 C 0.1639(4) 0.4987(3) 0.7811(3) 0.0304(9) Uani 1 1 d . . . . .
H32 H 0.210614 0.564585 0.739248 0.037 Uiso 1 1 calc R U . . .
C33 C 0.1977(3) 0.3929(3) 0.7779(3) 0.0251(8) Uani 1 1 d . . . . .
H33 H 0.266669 0.386862 0.733213 0.030 Uiso 1 1 calc R U . . .
N1 N 0.2985(2) 0.2907(3) 0.4269(2) 0.0231(6) Uani 1 1 d . . . . .
N2 N 0.0614(2) 0.1643(3) 0.6070(2) 0.0203(6) Uani 1 1 d . . . . .
Si1 Si 0.34006(9) 0.43659(9) 0.36330(8) 0.0285(2) Uani 1 1 d . . . . .
P1 P 0.23742(8) 0.22659(8) 0.37930(7) 0.0204(2) Uani 1 1 d . . . . .
P2 P 0.17126(8) 0.16185(7) 0.82856(7) 0.0205(2) Uani 1 1 d . . . . .
Cl1 Cl 0.29286(9) -0.31120(9) 0.87656(10) 0.0441(3) Uani 1 1 d . . . . .
Cl2 Cl 0.03115(7) -0.11611(7) 0.73258(7) 0.0265(2) Uani 1 1 d . . . . .
Cu1 Cu 0.27707(4) 0.22844(4) 0.58429(3) 0.02259(13) Uani 1 1 d . . . . .
Cu2 Cu 0.16651(4) -0.21077(4) 0.79927(4) 0.02640(14) Uani 1 1 d . . . . .
N3 N 0.2801(3) 0.1730(3) 0.7362(2) 0.0246(7) Uani 1 1 d D . . . .
C35 C 0.5095(6) 0.2536(6) 0.6326(6) 0.0320(3) Uani 0.71(2) 1 d D . P A 1
H35A H 0.505045 0.243808 0.567390 0.048 Uiso 0.71(2) 1 calc R U P A 1
H35B H 0.586555 0.242479 0.642333 0.048 Uiso 0.71(2) 1 calc R U P A 1
H35C H 0.484192 0.332119 0.622909 0.048 Uiso 0.71(2) 1 calc R U P A 1
Si2 Si 0.4202(5) 0.1446(6) 0.7561(6) 0.0320(3) Uani 0.71(2) 1 d D . P A 1
C34 C 0.4381(6) 0.1597(8) 0.8795(5) 0.0320(3) Uani 0.71(2) 1 d D . P A 1
H34A H 0.394548 0.226503 0.883992 0.048 Uiso 0.71(2) 1 calc R U P A 1
H34B H 0.516732 0.171609 0.873136 0.048 Uiso 0.71(2) 1 calc R U P A 1
H34C H 0.412561 0.088773 0.946137 0.048 Uiso 0.71(2) 1 calc R U P A 1
C36 C 0.4683(7) -0.0008(6) 0.7622(6) 0.0320(3) Uani 0.71(2) 1 d D . P A 1
H36A H 0.415695 -0.060375 0.818341 0.048 Uiso 0.71(2) 1 calc R U P A 1
H36B H 0.541749 -0.018431 0.781316 0.048 Uiso 0.71(2) 1 calc R U P A 1
H36C H 0.472764 0.000085 0.690281 0.048 Uiso 0.71(2) 1 calc R U P A 1
C35A C 0.5017(15) 0.2726(14) 0.6421(14) 0.0320(3) Uani 0.29(2) 1 d D . P A 2
H35D H 0.492052 0.281523 0.570504 0.048 Uiso 0.29(2) 1 calc R U P A 2
H35E H 0.580478 0.259879 0.645651 0.048 Uiso 0.29(2) 1 calc R U P A 2
H35F H 0.475366 0.343180 0.651202 0.048 Uiso 0.29(2) 1 calc R U P A 2
Si2A Si 0.4205(11) 0.1455(16) 0.7541(14) 0.0320(3) Uani 0.29(2) 1 d D . P A 2
C34A C 0.4493(14) 0.121(2) 0.8878(12) 0.0320(3) Uani 0.29(2) 1 d D . P A 2
H34D H 0.454991 0.196042 0.888707 0.048 Uiso 0.29(2) 1 calc R U P A 2
H34E H 0.519365 0.077720 0.898144 0.048 Uiso 0.29(2) 1 calc R U P A 2
H34F H 0.388926 0.076001 0.947489 0.048 Uiso 0.29(2) 1 calc R U P A 2
C36A C 0.4940(16) 0.0175(15) 0.7388(16) 0.0320(3) Uani 0.29(2) 1 d D . P A 2
H36D H 0.444845 -0.021829 0.719555 0.048 Uiso 0.29(2) 1 calc R U P A 2
H36E H 0.515252 -0.036580 0.808396 0.048 Uiso 0.29(2) 1 calc R U P A 2
H36F H 0.560742 0.043554 0.680315 0.048 Uiso 0.29(2) 1 calc R U P A 2
H2 H 0.076(3) 0.099(4) 0.614(3) 0.022(10) Uiso 1 1 d . . . . .

loop_
_atom_site_aniso_label
_atom_site_aniso_U_11
_atom_site_aniso_U_22
_atom_site_aniso_U_33
_atom_site_aniso_U_23
_atom_site_aniso_U_13
_atom_site_aniso_U_12
C1 0.047(3) 0.045(2) 0.040(3) -0.022(2) 0.009(2) -0.014(2)
C2 0.103(4) 0.028(2) 0.037(3) -0.011(2) -0.030(3) 0.017(2)
C3 0.044(3) 0.035(2) 0.038(2) -0.0219(19) -0.005(2) -0.0001(18)
C4 0.028(2) 0.0189(16) 0.0140(17) -0.0066(14) -0.0048(15) 0.0017(14)
C5 0.029(2) 0.033(2) 0.0194(19) -0.0117(16) -0.0088(16) 0.0070(16)
C6 0.030(2) 0.046(2) 0.020(2) -0.0130(18) -0.0011(17) -0.0022(18)
C7 0.043(3) 0.038(2) 0.0144(18) -0.0093(16) -0.0048(17) -0.0033(18)
C8 0.035(2) 0.033(2) 0.0195(19) -0.0102(16) -0.0138(17) 0.0000(17)
C9 0.027(2) 0.0312(19) 0.0211(19) -0.0134(16) -0.0060(16) -0.0006(16)
C10 0.0194(18) 0.0273(18) 0.0113(16) -0.0080(14) -0.0008(14) 0.0043(14)
C11 0.026(2) 0.0311(19) 0.0208(19) -0.0120(16) -0.0052(16) 0.0052(16)
C12 0.029(2) 0.030(2) 0.031(2) -0.0172(17) 0.0020(17) 0.0003(16)
C13 0.030(2) 0.0234(18) 0.023(2) -0.0036(16) 0.0040(16) 0.0048(16)
C14 0.029(2) 0.035(2) 0.022(2) -0.0083(17) -0.0071(17) 0.0092(17)
C15 0.026(2) 0.0329(19) 0.0176(18) -0.0101(16) -0.0043(15) 0.0025(16)
C16 0.027(2) 0.0264(18) 0.0186(18) -0.0116(15) -0.0083(15) 0.0046(15)
C17 0.0180(18) 0.0239(17) 0.0180(17) -0.0099(14) -0.0051(14) 0.0016(14)
C18 0.025(2) 0.0225(17) 0.0232(19) -0.0078(15) -0.0036(15) 0.0017(15)
C19 0.032(2) 0.0259(18) 0.0225(19) -0.0149(16) 0.0007(16) 0.0008(16)
C20 0.0195(18) 0.0242(17) 0.0195(18) -0.0125(15) 0.0015(14) -0.0056(14)
C21 0.027(2) 0.0255(18) 0.0164(17) -0.0105(15) 0.0008(15) -0.0073(15)
C22 0.0199(18) 0.0255(17) 0.0184(18) -0.0111(15) 0.0009(14) -0.0059(14)
C23 0.0245(19) 0.0281(18) 0.0222(19) -0.0136(16) 0.0006(15) -0.0053(15)
C24 0.026(2) 0.0244(18) 0.027(2) -0.0086(16) -0.0017(16) 0.0001(15)
C25 0.025(2) 0.037(2) 0.022(2) -0.0048(17) -0.0056(16) 0.0016(17)
C26 0.028(2) 0.044(2) 0.0179(19) -0.0148(17) -0.0026(16) -0.0020(17)
C27 0.0218(19) 0.0288(18) 0.0199(18) -0.0120(15) 0.0002(15) -0.0040(15)
C28 0.030(2) 0.0201(16) 0.0135(16) -0.0075(14) -0.0045(15) -0.0052(14)
C29 0.030(2) 0.0290(19) 0.025(2) -0.0145(16) -0.0034(16) -0.0062(16)
C30 0.036(2) 0.035(2) 0.029(2) -0.0196(18) -0.0123(18) 0.0046(17)
C31 0.049(3) 0.0221(18) 0.033(2) -0.0151(17) -0.021(2) 0.0059(17)
C32 0.050(3) 0.0203(17) 0.0212(19) -0.0058(15) -0.0098(18) -0.0093(17)
C33 0.034(2) 0.0256(18) 0.0163(18) -0.0086(15) -0.0042(15) -0.0065(16)
N1 0.0248(16) 0.0307(16) 0.0148(15) -0.0103(13) -0.0046(12) -0.0012(13)
N2 0.0221(16) 0.0194(15) 0.0203(16) -0.0101(13) -0.0035(12) 0.0007(12)
Si1 0.0392(6) 0.0242(5) 0.0209(5) -0.0094(4) -0.0058(5) 0.0023(4)
P1 0.0232(5) 0.0252(4) 0.0142(4) -0.0098(4) -0.0054(4) 0.0029(4)
P2 0.0275(5) 0.0209(4) 0.0134(4) -0.0085(4) 0.0012(4) -0.0074(4)
Cl1 0.0402(6) 0.0423(6) 0.0550(7) -0.0207(5) -0.0254(5) 0.0105(5)
Cl2 0.0279(5) 0.0263(4) 0.0290(5) -0.0138(4) -0.0094(4) 0.0011(4)
Cu1 0.0238(3) 0.0298(2) 0.0156(2) -0.01172(19) -0.00104(18) -0.00390(18)
Cu2 0.0277(3) 0.0256(2) 0.0297(3) -0.0141(2) -0.0093(2) 0.00165(19)
N3 0.0322(17) 0.0278(15) 0.0128(14) -0.0105(12) 0.0037(13) -0.0075(13)
C35 0.0308(6) 0.0372(6) 0.0298(6) -0.0169(5) -0.0047(5) 0.0003(5)
Si2 0.0308(6) 0.0372(6) 0.0298(6) -0.0169(5) -0.0047(5) 0.0003(5)
C34 0.0308(6) 0.0372(6) 0.0298(6) -0.0169(5) -0.0047(5) 0.0003(5)
C36 0.0308(6) 0.0372(6) 0.0298(6) -0.0169(5) -0.0047(5) 0.0003(5)
C35A 0.0308(6) 0.0372(6) 0.0298(6) -0.0169(5) -0.0047(5) 0.0003(5)
Si2A 0.0308(6) 0.0372(6) 0.0298(6) -0.0169(5) -0.0047(5) 0.0003(5)
C34A 0.0308(6) 0.0372(6) 0.0298(6) -0.0169(5) -0.0047(5) 0.0003(5)
C36A 0.0308(6) 0.0372(6) 0.0298(6) -0.0169(5) -0.0047(5) 0.0003(5)

loop_
_atom_type_symbol
_atom_type_description
_atom_type_scat_dispersion_real
_atom_type_scat_dispersion_imag
_atom_type_scat_source
C C 0.0033 0.0016 'International Tables Vol C Tables 4.2.6.8 and 6.1.1.4'
H H 0.0000 0.0000 'International Tables Vol C Tables 4.2.6.8 and 6.1.1.4'
Cl Cl 0.1484 0.1585 'International Tables Vol C Tables 4.2.6.8 and 6.1.1.4'
Cu Cu 0.3201 1.2651 'International Tables Vol C Tables 4.2.6.8 and 6.1.1.4'
N N 0.0061 0.0033 'International Tables Vol C Tables 4.2.6.8 and 6.1.1.4'
P P 0.1023 0.0942 'International Tables Vol C Tables 4.2.6.8 and 6.1.1.4'
Si Si 0.0817 0.0704 'International Tables Vol C Tables 4.2.6.8 and 6.1.1.4'

loop_
_geom_angle_atom_site_label_1
_geom_angle_atom_site_label_2
_geom_angle_atom_site_label_3
_geom_angle
_geom_angle_site_symmetry_1
_geom_angle_site_symmetry_3
_geom_angle_publ_flag
H1A C1 H1B 109.5 . . ?
H1A C1 H1C 109.5 . . ?
H1B C1 H1C 109.5 . . ?
Si1 C1 H1A 109.5 . . ?
Si1 C1 H1B 109.5 . . ?
Si1 C1 H1C 109.5 . . ?
H2A C2 H2B 109.5 . . ?
H2A C2 H2C 109.5 . . ?
H2B C2 H2C 109.5 . . ?
Si1 C2 H2A 109.5 . . ?
Si1 C2 H2B 109.5 . . ?
Si1 C2 H2C 109.5 . . ?
H3A C3 H3B 109.5 . . ?
H3A C3 H3C 109.5 . . ?
H3B C3 H3C 109.5 . . ?
Si1 C3 H3A 109.5 . . ?
Si1 C3 H3B 109.5 . . ?
Si1 C3 H3C 109.5 . . ?
C5 C4 C9 119.3(3) . . ?
C5 C4 P1 118.9(3) . . ?
C9 C4 P1 121.6(3) . . ?
C4 C5 H5 120.0 . . ?
C4 C5 C6 120.1(3) . . ?
C6 C5 H5 120.0 . . ?
C5 C6 H6 120.0 . . ?
C7 C6 C5 119.9(4) . . ?
C7 C6 H6 120.0 . . ?
C6 C7 H7 119.8 . . ?
C8 C7 C6 120.3(4) . . ?
C8 C7 H7 119.8 . . ?
C7 C8 H8 119.8 . . ?
C7 C8 C9 120.3(3) . . ?
C9 C8 H8 119.8 . . ?
C4 C9 H9 120.1 . . ?
C8 C9 C4 119.9(3) . . ?
C8 C9 H9 120.1 . . ?
C11 C10 C15 119.8(3) . . ?
C11 C10 P1 119.4(3) . . ?
C15 C10 P1 120.8(3) . . ?
C10 C11 H11 119.9 . . ?
C12 C11 C10 120.1(3) . . ?
C12 C11 H11 119.9 . . ?
C11 C12 H12 120.2 . . ?
C13 C12 C11 119.6(4) . . ?
C13 C12 H12 120.2 . . ?
C12 C13 H13 119.7 . . ?
C14 C13 C12 120.7(3) . . ?
C14 C13 H13 119.7 . . ?
C13 C14 H14 119.9 . . ?
C13 C14 C15 120.1(4) . . ?
C15 C14 H14 119.9 . . ?
C10 C15 H15 120.2 . . ?
C14 C15 C10 119.6(4) . . ?
C14 C15 H15 120.2 . . ?
H16A C16 H16B 108.2 . . ?
C17 C16 H16A 109.7 . . ?
C17 C16 H16B 109.7 . . ?
C17 C16 P1 109.8(2) . . ?
P1 C16 H16A 109.7 . . ?
P1 C16 H16B 109.7 . . ?
C18 C17 C16 129.7(3) . . ?
C18 C17 N2 107.6(3) . . ?
N2 C17 C16 122.0(3) . . ?
C17 C18 H18 126.3 . . ?
C17 C18 C19 107.5(3) . . ?
C19 C18 H18 126.3 . . ?
C18 C19 H19 126.2 . . ?
C20 C19 C18 107.7(3) . . ?
C20 C19 H19 126.2 . . ?
C19 C20 C21 132.2(3) . . ?
C19 C20 N2 107.7(3) . . ?
N2 C20 C21 119.7(3) . . ?
C20 C21 H21A 109.3 . . ?
C20 C21 H21B 109.3 . . ?
C20 C21 P2 111.6(2) . . ?
H21A C21 H21B 108.0 . . ?
P2 C21 H21A 109.3 . . ?
P2 C21 H21B 109.3 . . ?
C23 C22 C27 119.8(3) . . ?
C23 C22 P2 116.4(3) . . ?
C27 C22 P2 123.7(3) . . ?
C22 C23 H23 119.7 . . ?
C24 C23 C22 120.7(3) . . ?
C24 C23 H23 119.7 . . ?
C23 C24 H24 120.3 . . ?
C23 C24 C25 119.4(3) . . ?
C25 C24 H24 120.3 . . ?
C24 C25 H25 119.9 . . ?
C26 C25 C24 120.3(3) . . ?
C26 C25 H25 119.9 . . ?
C25 C26 H26 119.8 . . ?
C25 C26 C27 120.4(3) . . ?
C27 C26 H26 119.8 . . ?
C22 C27 H27 120.3 . . ?
C26 C27 C22 119.5(3) . . ?
C26 C27 H27 120.3 . . ?
C29 C28 P2 121.5(3) . . ?
C33 C28 C29 119.4(3) . . ?
C33 C28 P2 119.1(3) . . ?
C28 C29 H29 119.6 . . ?
C30 C29 C28 120.8(3) . . ?
C30 C29 H29 119.6 . . ?
C29 C30 H30 120.4 . . ?
C29 C30 C31 119.2(4) . . ?
C31 C30 H30 120.4 . . ?
C30 C31 H31 119.8 . . ?
C32 C31 C30 120.4(3) . . ?
C32 C31 H31 119.8 . . ?
C31 C32 H32 119.8 . . ?
C31 C32 C33 120.5(3) . . ?
C33 C32 H32 119.8 . . ?
C28 C33 C32 119.7(4) . . ?
C28 C33 H33 120.1 . . ?
C32 C33 H33 120.1 . . ?
Si1 N1 Cu1 111.05(15) . . ?
P1 N1 Si1 127.58(18) . . ?
P1 N1 Cu1 117.04(17) . . ?
C17 N2 H2 123(3) . . ?
C20 N2 C17 109.5(3) . . ?
C20 N2 H2 127(3) . . ?
C1 Si1 C2 109.0(2) . . ?
C1 Si1 C3 108.6(2) . . ?
C2 Si1 C3 107.0(2) . . ?
N1 Si1 C1 110.80(18) . . ?
N1 Si1 C2 113.10(19) . . ?
N1 Si1 C3 108.15(17) . . ?
C4 P1 C10 107.16(15) . . ?
C4 P1 C16 106.11(16) . . ?
C10 P1 C16 105.69(16) . . ?
N1 P1 C4 113.01(16) . . ?
N1 P1 C10 111.05(16) . . ?
N1 P1 C16 113.33(16) . . ?
C22 P2 C21 105.01(16) . . ?
C22 P2 C28 108.94(15) . . ?
C28 P2 C21 104.34(16) . . ?
N3 P2 C21 113.21(16) . . ?
N3 P2 C22 110.92(16) . . ?
N3 P2 C28 113.85(16) . . ?
N3 Cu1 N1 170.77(13) . . ?
Cl1 Cu2 Cl2 175.77(5) . . ?
P2 N3 Cu1 123.08(19) . . ?
P2 N3 Si2 126.5(3) . . ?
P2 N3 Si2A 127.3(6) . . ?
Si2 N3 Cu1 110.3(3) . . ?
Si2A N3 Cu1 109.5(6) . . ?
H35A C35 H35B 109.5 . . ?
H35A C35 H35C 109.5 . . ?
H35B C35 H35C 109.5 . . ?
Si2 C35 H35A 109.5 . . ?
Si2 C35 H35B 109.5 . . ?
Si2 C35 H35C 109.5 . . ?
N3 Si2 C35 107.4(4) . . ?
N3 Si2 C34 112.2(4) . . ?
N3 Si2 C36 110.7(4) . . ?
C35 Si2 C34 108.2(4) . . ?
C35 Si2 C36 106.3(4) . . ?
C36 Si2 C34 111.7(5) . . ?
Si2 C34 H34A 109.5 . . ?
Si2 C34 H34B 109.5 . . ?
Si2 C34 H34C 109.5 . . ?
H34A C34 H34B 109.5 . . ?
H34A C34 H34C 109.5 . . ?
H34B C34 H34C 109.5 . . ?
Si2 C36 H36A 109.5 . . ?
Si2 C36 H36B 109.5 . . ?
Si2 C36 H36C 109.5 . . ?
H36A C36 H36B 109.5 . . ?
H36A C36 H36C 109.5 . . ?
H36B C36 H36C 109.5 . . ?
H35D C35A H35E 109.5 . . ?
H35D C35A H35F 109.5 . . ?
H35E C35A H35F 109.5 . . ?
Si2A C35A H35D 109.5 . . ?
Si2A C35A H35E 109.5 . . ?
Si2A C35A H35F 109.5 . . ?
N3 Si2A C35A 106.1(10) . . ?
N3 Si2A C34A 118.1(10) . . ?
N3 Si2A C36A 118.3(11) . . ?
C34A Si2A C35A 109.2(11) . . ?
C34A Si2A C36A 100.0(10) . . ?
C36A Si2A C35A 104.2(10) . . ?
Si2A C34A H34D 109.5 . . ?
Si2A C34A H34E 109.5 . . ?
Si2A C34A H34F 109.5 . . ?
H34D C34A H34E 109.5 . . ?
H34D C34A H34F 109.5 . . ?
H34E C34A H34F 109.5 . . ?
Si2A C36A H36D 109.5 . . ?
Si2A C36A H36E 109.5 . . ?
Si2A C36A H36F 109.5 . . ?
H36D C36A H36E 109.5 . . ?
H36D C36A H36F 109.5 . . ?
H36E C36A H36F 109.5 . . ?

loop_
_geom_bond_atom_site_label_1
_geom_bond_atom_site_label_2
_geom_bond_distance
_geom_bond_site_symmetry_2
_geom_bond_publ_flag
C1 H1A 0.9800 . ?
C1 H1B 0.9800 . ?
C1 H1C 0.9800 . ?
C1 Si1 1.863(5) . ?
C2 H2A 0.9800 . ?
C2 H2B 0.9800 . ?
C2 H2C 0.9800 . ?
C2 Si1 1.864(4) . ?
C3 H3A 0.9800 . ?
C3 H3B 0.9800 . ?
C3 H3C 0.9800 . ?
C3 Si1 1.866(4) . ?
C4 C5 1.389(5) . ?
C4 C9 1.394(5) . ?
C4 P1 1.800(3) . ?
C5 H5 0.9500 . ?
C5 C6 1.390(5) . ?
C6 H6 0.9500 . ?
C6 C7 1.386(6) . ?
C7 H7 0.9500 . ?
C7 C8 1.366(6) . ?
C8 H8 0.9500 . ?
C8 C9 1.391(5) . ?
C9 H9 0.9500 . ?
C10 C11 1.387(5) . ?
C10 C15 1.389(5) . ?
C10 P1 1.815(3) . ?
C11 H11 0.9500 . ?
C11 C12 1.385(5) . ?
C12 H12 0.9500 . ?
C12 C13 1.381(6) . ?
C13 H13 0.9500 . ?
C13 C14 1.371(6) . ?
C14 H14 0.9500 . ?
C14 C15 1.388(5) . ?
C15 H15 0.9500 . ?
C16 H16A 0.9900 . ?
C16 H16B 0.9900 . ?
C16 C17 1.494(5) . ?
C16 P1 1.834(4) . ?
C17 C18 1.363(5) . ?
C17 N2 1.378(4) . ?
C18 H18 0.9500 . ?
C18 C19 1.421(5) . ?
C19 H19 0.9500 . ?
C19 C20 1.364(5) . ?
C20 C21 1.503(5) . ?
C20 N2 1.369(4) . ?
C21 H21A 0.9900 . ?
C21 H21B 0.9900 . ?
C21 P2 1.815(4) . ?
C22 C23 1.392(5) . ?
C22 C27 1.397(5) . ?
C22 P2 1.802(4) . ?
C23 H23 0.9500 . ?
C23 C24 1.378(5) . ?
C24 H24 0.9500 . ?
C24 C25 1.395(5) . ?
C25 H25 0.9500 . ?
C25 C26 1.384(6) . ?
C26 H26 0.9500 . ?
C26 C27 1.386(5) . ?
C27 H27 0.9500 . ?
C28 C29 1.398(5) . ?
C28 C33 1.389(5) . ?
C28 P2 1.810(3) . ?
C29 H29 0.9500 . ?
C29 C30 1.383(5) . ?
C30 H30 0.9500 . ?
C30 C31 1.394(6) . ?
C31 H31 0.9500 . ?
C31 C32 1.374(6) . ?
C32 H32 0.9500 . ?
C32 C33 1.393(5) . ?
C33 H33 0.9500 . ?
N1 Si1 1.755(3) . ?
N1 P1 1.593(3) . ?
N1 Cu1 1.919(3) . ?
N2 H2 0.81(4) . ?
P2 N3 1.598(3) . ?
Cl1 Cu2 2.0864(11) . ?
Cl2 Cu2 2.0984(10) . ?
Cu1 N3 1.905(3) . ?
N3 Si2 1.792(6) . ?
N3 Si2A 1.787(13) . ?
C35 H35A 0.9800 . ?
C35 H35B 0.9800 . ?
C35 H35C 0.9800 . ?
C35 Si2 1.856(7) . ?
Si2 C34 1.866(7) . ?
Si2 C36 1.865(7) . ?
C34 H34A 0.9800 . ?
C34 H34B 0.9800 . ?
C34 H34C 0.9800 . ?
C36 H36A 0.9800 . ?
C36 H36B 0.9800 . ?
C36 H36C 0.9800 . ?
C35A H35D 0.9800 . ?
C35A H35E 0.9800 . ?
C35A H35F 0.9800 . ?
C35A Si2A 1.862(14) . ?
Si2A C34A 1.847(14) . ?
Si2A C36A 1.861(14) . ?
C34A H34D 0.9800 . ?
C34A H34E 0.9800 . ?
C34A H34F 0.9800 . ?
C36A H36D 0.9800 . ?
C36A H36E 0.9800 . ?
C36A H36F 0.9800 . ?

loop_
_geom_hbond_atom_site_label_D
_geom_hbond_atom_site_label_H
_geom_hbond_atom_site_label_A
_geom_hbond_distance_DH
_geom_hbond_distance_HA
_geom_hbond_distance_DA
_geom_hbond_angle_DHA
_geom_hbond_site_symmetry_A
_geom_hbond_publ_flag
N2 H2 Cl2 0.81(4) 2.55(4) 3.247(3) 146(3) . yes

loop_
_geom_torsion_atom_site_label_1
_geom_torsion_atom_site_label_2
_geom_torsion_atom_site_label_3
_geom_torsion_atom_site_label_4
_geom_torsion
_geom_torsion_site_symmetry_1
_geom_torsion_site_symmetry_2
_geom_torsion_site_symmetry_3
_geom_torsion_site_symmetry_4
_geom_torsion_publ_flag
C4 C5 C6 C7 0.3(6) . . . . ?
C5 C4 C9 C8 -3.1(5) . . . . ?
C5 C4 P1 C10 -77.6(3) . . . . ?
C5 C4 P1 C16 169.9(3) . . . . ?
C5 C4 P1 N1 45.1(3) . . . . ?
C5 C6 C7 C8 -2.5(6) . . . . ?
C6 C7 C8 C9 1.9(6) . . . . ?
C7 C8 C9 C4 0.9(5) . . . . ?
C9 C4 C5 C6 2.5(5) . . . . ?
C9 C4 P1 C10 107.2(3) . . . . ?
C9 C4 P1 C16 -5.4(3) . . . . ?
C9 C4 P1 N1 -130.2(3) . . . . ?
C10 C11 C12 C13 1.2(5) . . . . ?
C11 C10 C15 C14 -1.6(5) . . . . ?
C11 C10 P1 C4 -65.9(3) . . . . ?
C11 C10 P1 C16 46.9(3) . . . . ?
C11 C10 P1 N1 170.2(3) . . . . ?
C11 C12 C13 C14 -1.6(6) . . . . ?
C12 C13 C14 C15 0.4(6) . . . . ?
C13 C14 C15 C10 1.2(5) . . . . ?
C15 C10 C11 C12 0.4(5) . . . . ?
C15 C10 P1 C4 111.5(3) . . . . ?
C15 C10 P1 C16 -135.7(3) . . . . ?
C15 C10 P1 N1 -12.4(3) . . . . ?
C16 C17 C18 C19 -170.3(3) . . . . ?
C16 C17 N2 C20 171.2(3) . . . . ?
C17 C16 P1 C4 -160.0(2) . . . . ?
C17 C16 P1 C10 86.4(3) . . . . ?
C17 C16 P1 N1 -35.5(3) . . . . ?
C17 C18 C19 C20 0.1(4) . . . . ?
C18 C17 N2 C20 0.2(4) . . . . ?
C18 C19 C20 C21 173.0(4) . . . . ?
C18 C19 C20 N2 0.0(4) . . . . ?
C19 C20 C21 P2 -72.2(5) . . . . ?
C19 C20 N2 C17 -0.1(4) . . . . ?
C20 C21 P2 C22 -174.9(2) . . . . ?
C20 C21 P2 C28 70.6(3) . . . . ?
C20 C21 P2 N3 -53.7(3) . . . . ?
C21 C20 N2 C17 -174.2(3) . . . . ?
C21 P2 N3 Cu1 35.5(2) . . . . ?
C21 P2 N3 Si2 -148.3(4) . . . . ?
C21 P2 N3 Si2A -148.5(8) . . . . ?
C22 C23 C24 C25 0.2(6) . . . . ?
C22 P2 N3 Cu1 153.23(18) . . . . ?
C22 P2 N3 Si2 -30.5(4) . . . . ?
C22 P2 N3 Si2A -30.7(8) . . . . ?
C23 C22 C27 C26 0.7(5) . . . . ?
C23 C22 P2 C21 65.9(3) . . . . ?
C23 C22 P2 C28 177.2(3) . . . . ?
C23 C22 P2 N3 -56.7(3) . . . . ?
C23 C24 C25 C26 0.3(6) . . . . ?
C24 C25 C26 C27 -0.3(6) . . . . ?
C25 C26 C27 C22 -0.2(5) . . . . ?
C27 C22 C23 C24 -0.7(5) . . . . ?
C27 C22 P2 C21 -119.2(3) . . . . ?
C27 C22 P2 C28 -7.9(4) . . . . ?
C27 C22 P2 N3 118.2(3) . . . . ?
C28 C29 C30 C31 -1.5(5) . . . . ?
C28 P2 N3 Cu1 -83.5(2) . . . . ?
C28 P2 N3 Si2 92.8(4) . . . . ?
C28 P2 N3 Si2A 92.6(8) . . . . ?
C29 C28 C33 C32 -0.3(5) . . . . ?
C29 C28 P2 C21 47.4(3) . . . . ?
C29 C28 P2 C22 -64.4(3) . . . . ?
C29 C28 P2 N3 171.3(3) . . . . ?
C29 C30 C31 C32 0.3(6) . . . . ?
C30 C31 C32 C33 1.0(6) . . . . ?
C31 C32 C33 C28 -0.9(5) . . . . ?
C33 C28 C29 C30 1.5(5) . . . . ?
C33 C28 P2 C21 -129.0(3) . . . . ?
C33 C28 P2 C22 119.2(3) . . . . ?
C33 C28 P2 N3 -5.1(3) . . . . ?
N2 C17 C18 C19 -0.2(4) . . . . ?
N2 C20 C21 P2 100.1(3) . . . . ?
Si1 N1 P1 C4 37.6(3) . . . . ?
Si1 N1 P1 C10 158.1(2) . . . . ?
Si1 N1 P1 C16 -83.1(3) . . . . ?
P1 C4 C5 C6 -172.9(3) . . . . ?
P1 C4 C9 C8 172.2(3) . . . . ?
P1 C10 C11 C12 177.9(3) . . . . ?
P1 C10 C15 C14 -179.0(3) . . . . ?
P1 C16 C17 C18 111.1(4) . . . . ?
P1 C16 C17 N2 -57.7(4) . . . . ?
P1 N1 Si1 C1 -110.1(3) . . . . ?
P1 N1 Si1 C2 12.6(3) . . . . ?
P1 N1 Si1 C3 131.0(2) . . . . ?
P2 C22 C23 C24 174.4(3) . . . . ?
P2 C22 C27 C26 -174.0(3) . . . . ?
P2 C28 C29 C30 -174.9(3) . . . . ?
P2 C28 C33 C32 176.2(3) . . . . ?
P2 N3 Si2 C35 -142.7(4) . . . . ?
P2 N3 Si2 C34 -24.0(7) . . . . ?
P2 N3 Si2 C36 101.6(4) . . . . ?
P2 N3 Si2A C35A -132.0(8) . . . . ?
P2 N3 Si2A C34A -9.2(16) . . . . ?
P2 N3 Si2A C36A 111.6(11) . . . . ?
Cu1 N1 Si1 C1 94.3(2) . . . . ?
Cu1 N1 Si1 C2 -143.0(2) . . . . ?
Cu1 N1 Si1 C3 -24.6(2) . . . . ?
Cu1 N1 P1 C4 -168.00(16) . . . . ?
Cu1 N1 P1 C10 -47.5(2) . . . . ?
Cu1 N1 P1 C16 71.2(2) . . . . ?
Cu1 N3 Si2 C35 33.9(5) . . . . ?
Cu1 N3 Si2 C34 152.7(4) . . . . ?
Cu1 N3 Si2 C36 -81.8(4) . . . . ?
Cu1 N3 Si2A C35A 44.5(11) . . . . ?
Cu1 N3 Si2A C34A 167.3(11) . . . . ?
Cu1 N3 Si2A C36A -71.9(12) . . . . ?
